data_4309824
loop_
_publ_author_name
'Lei Hou'
'Dan Li'
'Wen-Juan Shi'
'Ye-Gao Yin'
'Seik Weng Ng'

_publ_section_title
;
Ligand-Controlled Mixed-Valence Copper Rectangular Grid-Type Coordination
Polymers Based on Pyridylterpyridine
;
_journal_name_full 'Inorganic Chemistry'
_journal_page_first 7825
_journal_page_last 7832
_journal_paper_doi 10.1021/ic050558d
_journal_volume 44
_journal_year 2005
_chemical_formula_sum 'C23 H14 Cu2 N7 S3'
_chemical_formula_weight 611.67
_chemical_name_systematic
; 
 ? 
;
_space_group_IT_number 2
_symmetry_cell_setting triclinic
_symmetry_space_group_name_Hall '-P 1'
_symmetry_space_group_name_H-M 'P -1'
_atom_sites_solution_hydrogens geom
_atom_sites_solution_primary direct
_atom_sites_solution_secondary difmap
_audit_creation_method SHELXL-97
_cell_angle_alpha 111.5430(10)
_cell_angle_beta 96.8540(10)
_cell_angle_gamma 93.9090(10)
_cell_formula_units_Z 2
_cell_length_a 7.2969(6)
_cell_length_b 13.2198(10)
_cell_length_c 13.2833(10)
_cell_measurement_temperature 293(2)
_cell_volume 1174.59(16)
_computing_structure_refinement 'SHELXL-97 (Sheldrick, 1997)'
_computing_structure_solution 'SHELXS-97 (Sheldrick, 1990)'
_diffrn_ambient_temperature 293(2)
_diffrn_measured_fraction_theta_full 0.969
_diffrn_measured_fraction_theta_max 0.969
_diffrn_radiation_monochromator graphite
_diffrn_radiation_source 'fine-focus sealed tube'
_diffrn_radiation_type MoK\a
_diffrn_radiation_wavelength 0.71073
_diffrn_reflns_av_R_equivalents 0.0205
_diffrn_reflns_av_sigmaI/netI 0.0367
_diffrn_reflns_limit_h_max 9
_diffrn_reflns_limit_h_min -9
_diffrn_reflns_limit_k_max 16
_diffrn_reflns_limit_k_min -16
_diffrn_reflns_limit_l_max 17
_diffrn_reflns_limit_l_min -17
_diffrn_reflns_number 10202
_diffrn_reflns_theta_full 27.50
_diffrn_reflns_theta_max 27.50
_diffrn_reflns_theta_min 1.67
_exptl_absorpt_coefficient_mu 2.106
_exptl_absorpt_correction_type multi-scan
_exptl_absorpt_process_details SADABS
_exptl_crystal_colour black
_exptl_crystal_density_diffrn 1.729
_exptl_crystal_density_method 'not measured'
_exptl_crystal_description block
_exptl_crystal_F_000 614
_exptl_crystal_size_max 0.22
_exptl_crystal_size_mid 0.19
_exptl_crystal_size_min 0.15
_refine_diff_density_max 0.765
_refine_diff_density_min -0.471
_refine_diff_density_rms 0.126
_refine_ls_extinction_method none
_refine_ls_goodness_of_fit_ref 1.097
_refine_ls_hydrogen_treatment mixed
_refine_ls_matrix_type full
_refine_ls_number_parameters 316
_refine_ls_number_reflns 5230
_refine_ls_number_restraints 0
_refine_ls_restrained_S_all 1.097
_refine_ls_R_factor_all 0.0550
_refine_ls_R_factor_gt 0.0415
_refine_ls_shift/su_max 0.001
_refine_ls_shift/su_mean 0.000
_refine_ls_structure_factor_coef Fsqd
_refine_ls_weighting_details 'calc w=1/[\s^2^(Fo^2^)+(0.0674P)^2^+0.0000P] where P=(Fo^2^+2Fc^2^)/3'
_refine_ls_weighting_scheme calc
_refine_ls_wR_factor_gt 0.1052
_refine_ls_wR_factor_ref 0.1247
_reflns_number_gt 4201
_reflns_number_total 5230
_reflns_threshold_expression >2sigma(I)
_cod_data_source_file ic050558dsi20050702_025750.cif
_cod_data_source_block complex6
_cod_depositor_comments
;
The following automatic conversions were performed:
'_exptl_absorpt_correction_type' value 'Multi-scan' changed to
'multi-scan' according to
'/home/saulius/struct/CIF-dictionaries/cif_core.dic' dictionary named
'cif_core.dic' version 2.4.1 from 2010-06-29.

Automatic conversion script
Id: cif_fix_enum 1527 2010-12-29 10:47:43Z saulius 
;
_cod_database_code 4309824

loop_
_symmetry_equiv_pos_as_xyz
'x, y, z'
'-x, -y, -z'

loop_
_atom_site_label
_atom_site_type_symbol
_atom_site_fract_x
_atom_site_fract_y
_atom_site_fract_z
_atom_site_U_iso_or_equiv
_atom_site_adp_type
_atom_site_occupancy
_atom_site_symmetry_multiplicity
_atom_site_calc_flag
_atom_site_refinement_flags
_atom_site_disorder_assembly
_atom_site_disorder_group
Cu2 Cu 0.34192(6) 0.58570(3) 0.29943(3) 0.03666(13) Uani 1 1 d . . .
Cu1 Cu 0.51718(6) 0.14009(3) 0.20508(4) 0.04819(15) Uani 1 1 d . . .
S1 S 0.67188(12) 0.51447(7) 0.27672(7) 0.0413(2) Uani 1 1 d . . .
S3 S 0.5314(2) 0.10709(8) 0.37384(8) 0.0766(4) Uani 1 1 d . . .
S2 S 0.22010(12) 0.06711(8) 0.09785(7) 0.0474(2) Uani 1 1 d . . .
N1 N 0.3970(4) 0.6785(2) 0.2093(2) 0.0354(6) Uani 1 1 d . . .
N3 N 0.2156(4) 0.4638(2) 0.3361(2) 0.0377(6) Uani 1 1 d . . .
C5 C 0.3485(4) 0.6238(2) 0.0999(2) 0.0329(6) Uani 1 1 d . . .
N6 N 0.5606(4) 0.2984(2) 0.2471(3) 0.0531(8) Uani 1 1 d . . .
N2 N 0.2295(3) 0.4860(2) 0.15479(19) 0.0312(5) Uani 1 1 d . . .
N5 N 0.3969(5) 0.6980(2) 0.4442(2) 0.0513(8) Uani 1 1 d . . .
C3 C 0.4679(5) 0.7781(3) 0.0652(3) 0.0440(8) Uani 1 1 d . . .
H3 H 0.4919 0.8117 0.0169 0.053 Uiso 1 1 calc R . .
C11 C 0.1260(4) 0.3776(3) 0.2474(2) 0.0335(7) Uani 1 1 d . . .
C10 C 0.1422(4) 0.3885(2) 0.1424(2) 0.0315(6) Uani 1 1 d . . .
C1 C 0.4794(5) 0.7822(2) 0.2459(3) 0.0395(7) Uani 1 1 d . . .
H1 H 0.5122 0.8205 0.3210 0.047 Uiso 1 1 calc R . .
C4 C 0.3825(4) 0.6713(3) 0.0262(3) 0.0372(7) Uani 1 1 d . . .
H4 H 0.3485 0.6322 -0.0487 0.045 Uiso 1 1 calc R . .
C6 C 0.2547(4) 0.5116(2) 0.0676(2) 0.0301(6) Uani 1 1 d . . .
C2 C 0.5170(5) 0.8339(3) 0.1765(3) 0.0450(8) Uani 1 1 d . . .
H2 H 0.5749 0.9056 0.2043 0.054 Uiso 1 1 calc R . .
C9 C 0.0806(4) 0.3100(2) 0.0395(2) 0.0343(7) Uani 1 1 d . . .
H9 H 0.0213 0.2423 0.0315 0.041 Uiso 1 1 calc R . .
C7 C 0.1943(4) 0.4359(2) -0.0370(2) 0.0322(6) Uani 1 1 d . . .
H7 H 0.2113 0.4538 -0.0971 0.039 Uiso 1 1 calc R . .
C8 C 0.1078(4) 0.3329(2) -0.0530(2) 0.0315(6) Uani 1 1 d . . .
C12 C 0.0283(4) 0.2889(3) 0.2563(3) 0.0396(7) Uani 1 1 d . . .
H12 H -0.0345 0.2318 0.1943 0.048 Uiso 1 1 calc R . .
C15 C 0.2133(6) 0.4600(3) 0.4345(3) 0.0536(10) Uani 1 1 d . . .
H15 H 0.2761 0.5179 0.4958 0.064 Uiso 1 1 calc R . .
C13 C 0.0260(6) 0.2870(3) 0.3590(3) 0.0558(10) Uani 1 1 d . . .
H13 H -0.0388 0.2285 0.3678 0.067 Uiso 1 1 calc R . .
C14 C 0.1207(6) 0.3729(4) 0.4483(3) 0.0673(12) Uani 1 1 d . . .
H14 H 0.1224 0.3722 0.5182 0.081 Uiso 1 1 calc R . .
N4 N 0.0449(4) 0.2879(2) -0.2460(2) 0.0475(7) Uani 1 1 d . . .
C16 C 0.0454(4) 0.2501(2) -0.1655(2) 0.0341(7) Uani 1 1 d . . .
C20 C -0.0075(5) 0.1411(3) -0.1851(3) 0.0484(9) Uani 1 1 d . . .
H20 H -0.0026 0.1167 -0.1276 0.058 Uiso 1 1 calc R . .
C19 C -0.0679(6) 0.0692(3) -0.2921(3) 0.0625(11) Uani 1 1 d . . .
H19 H -0.1065 -0.0041 -0.3076 0.075 Uiso 1 1 calc R . .
C18 C -0.0700(6) 0.1077(3) -0.3742(3) 0.0599(11) Uani 1 1 d . . .
H18 H -0.1103 0.0614 -0.4468 0.072 Uiso 1 1 calc R . .
C17 C -0.0113(6) 0.2161(3) -0.3474(3) 0.0579(10) Uani 1 1 d . . .
H17 H -0.0106 0.2412 -0.4042 0.069 Uiso 1 1 calc R . .
C22 C 0.6055(4) 0.3877(3) 0.2608(3) 0.0372(7) Uani 1 1 d . . .
N7 N 0.6870(4) 0.0567(2) 0.1069(2) 0.0451(7) Uani 1 1 d . . .
C23 C 0.7250(4) 0.0065(2) 0.0223(3) 0.0352(7) Uani 1 1 d . . .
C21 C 0.4277(5) 0.7778(3) 0.5208(3) 0.0432(8) Uani 1 1 d . . .

loop_
_atom_site_aniso_label
_atom_site_aniso_U_11
_atom_site_aniso_U_22
_atom_site_aniso_U_33
_atom_site_aniso_U_23
_atom_site_aniso_U_13
_atom_site_aniso_U_12
Cu2 0.0502(3) 0.0284(2) 0.0240(2) 0.00382(15) 0.00096(16) -0.00092(17)
Cu1 0.0583(3) 0.0314(2) 0.0467(3) 0.00518(19) 0.0105(2) 0.00255(19)
S1 0.0493(5) 0.0328(4) 0.0393(4) 0.0138(3) 0.0007(4) -0.0026(3)
S3 0.1504(12) 0.0335(5) 0.0303(5) 0.0015(4) 0.0016(6) -0.0106(6)
S2 0.0394(5) 0.0551(6) 0.0390(5) 0.0073(4) 0.0084(4) 0.0038(4)
N1 0.0419(15) 0.0256(13) 0.0339(14) 0.0072(11) 0.0011(11) 0.0028(11)
N3 0.0423(15) 0.0398(15) 0.0278(13) 0.0105(11) 0.0040(11) 0.0003(12)
C5 0.0371(16) 0.0257(15) 0.0327(15) 0.0078(12) 0.0027(13) 0.0049(12)
N6 0.0573(19) 0.0319(16) 0.067(2) 0.0156(15) 0.0083(16) 0.0020(14)
N2 0.0383(14) 0.0282(13) 0.0239(12) 0.0069(10) 0.0031(10) 0.0023(10)
N5 0.076(2) 0.0414(17) 0.0269(14) 0.0042(13) 0.0024(14) 0.0009(15)
C3 0.051(2) 0.0319(17) 0.052(2) 0.0190(16) 0.0112(17) 0.0036(15)
C11 0.0340(16) 0.0339(16) 0.0303(16) 0.0101(13) 0.0035(12) 0.0032(13)
C10 0.0329(15) 0.0296(15) 0.0296(15) 0.0090(12) 0.0039(12) 0.0019(12)
C1 0.0473(19) 0.0247(15) 0.0368(17) 0.0028(13) 0.0009(14) 0.0010(13)
C4 0.0421(18) 0.0335(17) 0.0343(16) 0.0115(13) 0.0053(14) 0.0027(13)
C6 0.0334(16) 0.0255(14) 0.0292(15) 0.0084(12) 0.0028(12) 0.0033(12)
C2 0.053(2) 0.0239(15) 0.053(2) 0.0100(15) 0.0076(17) -0.0001(14)
C9 0.0386(17) 0.0284(15) 0.0322(16) 0.0096(12) 0.0020(13) -0.0036(12)
C7 0.0386(16) 0.0311(15) 0.0270(15) 0.0114(12) 0.0045(12) 0.0046(13)
C8 0.0332(16) 0.0280(15) 0.0282(15) 0.0057(12) 0.0023(12) 0.0032(12)
C12 0.0395(18) 0.0409(18) 0.0359(17) 0.0130(14) 0.0054(14) -0.0025(14)
C15 0.069(2) 0.056(2) 0.0279(17) 0.0122(16) 0.0008(16) -0.0100(19)
C13 0.070(3) 0.061(2) 0.040(2) 0.0258(18) 0.0083(18) -0.012(2)
C14 0.089(3) 0.077(3) 0.035(2) 0.027(2) 0.006(2) -0.020(2)
N4 0.069(2) 0.0424(16) 0.0271(14) 0.0097(12) 0.0059(13) -0.0009(14)
C16 0.0374(17) 0.0301(15) 0.0294(15) 0.0066(12) 0.0018(13) 0.0003(13)
C20 0.063(2) 0.0344(18) 0.0401(19) 0.0082(15) 0.0028(17) -0.0044(16)
C19 0.078(3) 0.0331(19) 0.056(2) -0.0027(17) 0.006(2) -0.0101(18)
C18 0.075(3) 0.054(2) 0.0305(19) -0.0039(17) 0.0019(18) -0.002(2)
C17 0.081(3) 0.056(2) 0.0296(18) 0.0105(17) 0.0034(18) 0.002(2)
C22 0.0391(17) 0.0363(18) 0.0335(16) 0.0103(13) 0.0039(13) 0.0066(14)
N7 0.0418(16) 0.0392(16) 0.0440(17) 0.0053(13) 0.0038(13) 0.0018(13)
C23 0.0287(15) 0.0310(16) 0.0419(18) 0.0120(14) -0.0012(13) -0.0007(12)
C21 0.060(2) 0.0389(19) 0.0272(16) 0.0113(14) 0.0031(15) -0.0014(16)

loop_
_atom_type_symbol
_atom_type_description
_atom_type_scat_dispersion_real
_atom_type_scat_dispersion_imag
_atom_type_scat_source
C C 0.0033 0.0016 'International Tables Vol C Tables 4.2.6.8 and 6.1.1.4'
H H 0.0000 0.0000 'International Tables Vol C Tables 4.2.6.8 and 6.1.1.4'
N N 0.0061 0.0033 'International Tables Vol C Tables 4.2.6.8 and 6.1.1.4'
S S 0.1246 0.1234 'International Tables Vol C Tables 4.2.6.8 and 6.1.1.4'
Cu Cu 0.3201 1.2651 'International Tables Vol C Tables 4.2.6.8 and 6.1.1.4'

loop_
_geom_angle_atom_site_label_1
_geom_angle_atom_site_label_2
_geom_angle_atom_site_label_3
_geom_angle
_geom_angle_site_symmetry_1
_geom_angle_site_symmetry_3
_geom_angle_publ_flag
N5 Cu2 N2 166.23(12) . . ?
N5 Cu2 N3 99.21(12) . . ?
N2 Cu2 N3 79.65(10) . . yes
N5 Cu2 N1 99.33(12) . . ?
N2 Cu2 N1 79.55(10) . . yes
N3 Cu2 N1 158.08(11) . . yes
N5 Cu2 S1 100.60(10) . . yes
N2 Cu2 S1 93.12(8) . . ?
N3 Cu2 S1 98.78(8) . . ?
N1 Cu2 S1 89.18(8) . . ?
N6 Cu1 N7 114.34(13) . . yes
N6 Cu1 S2 111.30(10) . . ?
N7 Cu1 S2 102.35(9) . . ?
N6 Cu1 S3 106.69(10) . . ?
N7 Cu1 S3 112.98(10) . . ?
S2 Cu1 S3 109.16(5) . . yes
C22 S1 Cu2 96.65(12) . . ?
C21 S3 Cu1 110.42(13) 2_666 . ?
C23 S2 Cu1 101.91(11) 2_655 . ?
C1 N1 C5 118.3(3) . . ?
C1 N1 Cu2 128.0(2) . . ?
C5 N1 Cu2 113.6(2) . . ?
C15 N3 C11 118.1(3) . . ?
C15 N3 Cu2 127.6(2) . . ?
C11 N3 Cu2 114.2(2) . . ?
N1 C5 C4 121.9(3) . . ?
N1 C5 C6 114.5(3) . . ?
C4 C5 C6 123.6(3) . . ?
C22 N6 Cu1 169.4(3) . . ?
C10 N2 C6 121.4(3) . . ?
C10 N2 Cu2 119.1(2) . . ?
C6 N2 Cu2 119.2(2) . . ?
C21 N5 Cu2 167.7(3) . . ?
C2 C3 C4 119.1(3) . . ?
C2 C3 H3 120.4 . . ?
C4 C3 H3 120.4 . . ?
N3 C11 C12 122.5(3) . . ?
N3 C11 C10 113.7(3) . . ?
C12 C11 C10 123.8(3) . . ?
N2 C10 C9 120.7(3) . . ?
N2 C10 C11 112.9(3) . . ?
C9 C10 C11 126.3(3) . . ?
N1 C1 C2 122.5(3) . . ?
N1 C1 H1 118.8 . . ?
C2 C1 H1 118.8 . . ?
C5 C4 C3 119.1(3) . . ?
C5 C4 H4 120.5 . . ?
C3 C4 H4 120.5 . . ?
N2 C6 C7 120.0(3) . . ?
N2 C6 C5 112.4(2) . . ?
C7 C6 C5 127.6(3) . . ?
C1 C2 C3 119.2(3) . . ?
C1 C2 H2 120.4 . . ?
C3 C2 H2 120.4 . . ?
C10 C9 C8 119.4(3) . . ?
C10 C9 H9 120.3 . . ?
C8 C9 H9 120.3 . . ?
C6 C7 C8 120.1(3) . . ?
C6 C7 H7 119.9 . . ?
C8 C7 H7 119.9 . . ?
C7 C8 C9 118.3(3) . . ?
C7 C8 C16 120.5(3) . . ?
C9 C8 C16 121.2(3) . . ?
C13 C12 C11 118.5(3) . . ?
C13 C12 H12 120.8 . . ?
C11 C12 H12 120.8 . . ?
N3 C15 C14 121.9(3) . . ?
N3 C15 H15 119.0 . . ?
C14 C15 H15 119.0 . . ?
C14 C13 C12 118.9(3) . . ?
C14 C13 H13 120.6 . . ?
C12 C13 H13 120.6 . . ?
C13 C14 C15 120.0(3) . . ?
C13 C14 H14 120.0 . . ?
C15 C14 H14 120.0 . . ?
C17 N4 C16 116.9(3) . . ?
N4 C16 C20 122.5(3) . . ?
N4 C16 C8 115.5(3) . . ?
C20 C16 C8 122.1(3) . . ?
C16 C20 C19 118.7(4) . . ?
C16 C20 H20 120.7 . . ?
C19 C20 H20 120.7 . . ?
C18 C19 C20 118.9(4) . . ?
C18 C19 H19 120.5 . . ?
C20 C19 H19 120.5 . . ?
C19 C18 C17 118.4(3) . . ?
C19 C18 H18 120.8 . . ?
C17 C18 H18 120.8 . . ?
N4 C17 C18 124.6(4) . . ?
N4 C17 H17 117.7 . . ?
C18 C17 H17 117.7 . . ?
N6 C22 S1 178.2(3) . . ?
C23 N7 Cu1 153.4(3) . . ?
N7 C23 S2 178.9(3) . 2_655 ?
N5 C21 S3 177.8(3) . 2_666 ?

loop_
_geom_bond_atom_site_label_1
_geom_bond_atom_site_label_2
_geom_bond_distance
_geom_bond_site_symmetry_2
_geom_bond_publ_flag
Cu2 N5 1.924(3) . yes
Cu2 N2 1.928(2) . yes
Cu2 N3 2.041(3) . yes
Cu2 N1 2.056(3) . yes
Cu2 S1 2.655(1) . yes
Cu1 N6 1.949(3) . yes
Cu1 N7 1.992(3) . yes
Cu1 S2 2.372(1) . yes
Cu1 S3 2.428(1) . yes
S1 C22 1.640(3) . ?
S3 C21 1.624(3) 2_666 ?
S2 C23 1.649(3) 2_655 ?
N1 C1 1.344(4) . ?
N1 C5 1.352(4) . ?
N3 C15 1.328(4) . ?
N3 C11 1.358(4) . ?
C5 C4 1.381(4) . ?
C5 C6 1.475(4) . ?
N6 C22 1.145(4) . ?
N2 C10 1.341(4) . ?
N2 C6 1.350(4) . ?
N5 C21 1.151(4) . ?
C3 C2 1.376(5) . ?
C3 C4 1.384(5) . ?
C3 H3 0.9300 . ?
C11 C12 1.380(4) . ?
C11 C10 1.472(4) . ?
C10 C9 1.376(4) . ?
C1 C2 1.375(5) . ?
C1 H1 0.9300 . ?
C4 H4 0.9300 . ?
C6 C7 1.378(4) . ?
C2 H2 0.9300 . ?
C9 C8 1.402(4) . ?
C9 H9 0.9300 . ?
C7 C8 1.392(4) . ?
C7 H7 0.9300 . ?
C8 C16 1.486(4) . ?
C12 C13 1.377(5) . ?
C12 H12 0.9300 . ?
C15 C14 1.377(5) . ?
C15 H15 0.9300 . ?
C13 C14 1.372(5) . ?
C13 H13 0.9300 . ?
C14 H14 0.9300 . ?
N4 C17 1.326(4) . ?
N4 C16 1.337(4) . ?
C16 C20 1.384(5) . ?
C20 C19 1.385(5) . ?
C20 H20 0.9300 . ?
C19 C18 1.361(6) . ?
C19 H19 0.9300 . ?
C18 C17 1.366(6) . ?
C18 H18 0.9300 . ?
C17 H17 0.9300 . ?
N7 C23 1.154(4) . ?
C23 S2 1.649(3) 2_655 ?
C21 S3 1.624(3) 2_666 ?

loop_
_geom_torsion_atom_site_label_1
_geom_torsion_atom_site_label_2
_geom_torsion_atom_site_label_3
_geom_torsion_atom_site_label_4
_geom_torsion
_geom_torsion_site_symmetry_1
_geom_torsion_site_symmetry_2
_geom_torsion_site_symmetry_3
_geom_torsion_site_symmetry_4
_geom_torsion_publ_flag
N5 Cu2 S1 C22 119.30(15) . . . . ?
N2 Cu2 S1 C22 -61.88(14) . . . . ?
N3 Cu2 S1 C22 18.13(14) . . . . ?
N1 Cu2 S1 C22 -141.36(13) . . . . ?
N6 Cu1 S3 C21 0.10(19) . . . 2_666 ?
N7 Cu1 S3 C21 126.57(17) . . . 2_666 ?
S2 Cu1 S3 C21 -120.27(15) . . . 2_666 ?
N6 Cu1 S2 C23 112.81(16) . . . 2_655 ?
N7 Cu1 S2 C23 -9.75(15) . . . 2_655 ?
S3 Cu1 S2 C23 -129.69(12) . . . 2_655 ?
N5 Cu2 N1 C1 10.5(3) . . . . ?
N2 Cu2 N1 C1 176.6(3) . . . . ?
N3 Cu2 N1 C1 158.0(3) . . . . ?
S1 Cu2 N1 C1 -90.1(3) . . . . ?
N5 Cu2 N1 C5 -172.3(2) . . . . ?
N2 Cu2 N1 C5 -6.2(2) . . . . ?
N3 Cu2 N1 C5 -24.8(4) . . . . ?
S1 Cu2 N1 C5 87.1(2) . . . . ?
N5 Cu2 N3 C15 -12.7(3) . . . . ?
N2 Cu2 N3 C15 -178.8(3) . . . . ?
N1 Cu2 N3 C15 -160.2(3) . . . . ?
S1 Cu2 N3 C15 89.6(3) . . . . ?
N5 Cu2 N3 C11 167.8(2) . . . . ?
N2 Cu2 N3 C11 1.7(2) . . . . ?
N1 Cu2 N3 C11 20.3(4) . . . . ?
S1 Cu2 N3 C11 -89.9(2) . . . . ?
C1 N1 C5 C4 0.4(5) . . . . ?
Cu2 N1 C5 C4 -177.1(2) . . . . ?
C1 N1 C5 C6 -178.5(3) . . . . ?
Cu2 N1 C5 C6 4.0(3) . . . . ?
N7 Cu1 N6 C22 5.4(18) . . . . ?
S2 Cu1 N6 C22 -110.0(17) . . . . ?
S3 Cu1 N6 C22 131.0(17) . . . . ?
N5 Cu2 N2 C10 -91.5(5) . . . . ?
N3 Cu2 N2 C10 -5.0(2) . . . . ?
N1 Cu2 N2 C10 -178.1(2) . . . . ?
S1 Cu2 N2 C10 93.3(2) . . . . ?
N5 Cu2 N2 C6 94.4(5) . . . . ?
N3 Cu2 N2 C6 -179.1(2) . . . . ?
N1 Cu2 N2 C6 7.8(2) . . . . ?
S1 Cu2 N2 C6 -80.7(2) . . . . ?
N2 Cu2 N5 C21 -68.3(18) . . . . ?
N3 Cu2 N5 C21 -152.4(16) . . . . ?
N1 Cu2 N5 C21 15.8(16) . . . . ?
S1 Cu2 N5 C21 106.7(16) . . . . ?
C15 N3 C11 C12 2.3(5) . . . . ?
Cu2 N3 C11 C12 -178.2(3) . . . . ?
C15 N3 C11 C10 -178.1(3) . . . . ?
Cu2 N3 C11 C10 1.4(3) . . . . ?
C6 N2 C10 C9 2.0(4) . . . . ?
Cu2 N2 C10 C9 -171.9(2) . . . . ?
C6 N2 C10 C11 -179.0(3) . . . . ?
Cu2 N2 C10 C11 7.1(3) . . . . ?
N3 C11 C10 N2 -5.3(4) . . . . ?
C12 C11 C10 N2 174.3(3) . . . . ?
N3 C11 C10 C9 173.7(3) . . . . ?
C12 C11 C10 C9 -6.8(5) . . . . ?
C5 N1 C1 C2 -0.5(5) . . . . ?
Cu2 N1 C1 C2 176.6(2) . . . . ?
N1 C5 C4 C3 -0.2(5) . . . . ?
C6 C5 C4 C3 178.6(3) . . . . ?
C2 C3 C4 C5 0.1(5) . . . . ?
C10 N2 C6 C7 -1.6(4) . . . . ?
Cu2 N2 C6 C7 172.4(2) . . . . ?
C10 N2 C6 C5 178.3(3) . . . . ?
Cu2 N2 C6 C5 -7.8(3) . . . . ?
N1 C5 C6 N2 2.0(4) . . . . ?
C4 C5 C6 N2 -176.9(3) . . . . ?
N1 C5 C6 C7 -178.2(3) . . . . ?
C4 C5 C6 C7 3.0(5) . . . . ?
N1 C1 C2 C3 0.4(5) . . . . ?
C4 C3 C2 C1 -0.2(5) . . . . ?
N2 C10 C9 C8 -0.7(5) . . . . ?
C11 C10 C9 C8 -179.6(3) . . . . ?
N2 C6 C7 C8 -0.2(4) . . . . ?
C5 C6 C7 C8 180.0(3) . . . . ?
C6 C7 C8 C9 1.5(4) . . . . ?
C6 C7 C8 C16 -178.8(3) . . . . ?
C10 C9 C8 C7 -1.1(4) . . . . ?
C10 C9 C8 C16 179.3(3) . . . . ?
N3 C11 C12 C13 -1.7(5) . . . . ?
C10 C11 C12 C13 178.8(3) . . . . ?
C11 N3 C15 C14 -1.2(6) . . . . ?
Cu2 N3 C15 C14 179.3(3) . . . . ?
C11 C12 C13 C14 -0.1(6) . . . . ?
C12 C13 C14 C15 1.2(7) . . . . ?
N3 C15 C14 C13 -0.5(7) . . . . ?
C17 N4 C16 C20 0.7(5) . . . . ?
C17 N4 C16 C8 -179.6(3) . . . . ?
C7 C8 C16 N4 -12.5(4) . . . . ?
C9 C8 C16 N4 167.2(3) . . . . ?
C7 C8 C16 C20 167.2(3) . . . . ?
C9 C8 C16 C20 -13.1(5) . . . . ?
N4 C16 C20 C19 -1.7(6) . . . . ?
C8 C16 C20 C19 178.6(3) . . . . ?
C16 C20 C19 C18 1.2(6) . . . . ?
C20 C19 C18 C17 0.3(7) . . . . ?
C16 N4 C17 C18 0.9(6) . . . . ?
C19 C18 C17 N4 -1.4(7) . . . . ?
Cu1 N6 C22 S1 24(13) . . . . ?
Cu2 S1 C22 N6 120(11) . . . . ?
N6 Cu1 N7 C23 -96.3(6) . . . . ?
S2 Cu1 N7 C23 24.2(6) . . . . ?
S3 Cu1 N7 C23 141.4(6) . . . . ?
Cu1 N7 C23 S2 -120(16) . . . 2_655 ?
Cu2 N5 C21 S3 12(11) . . . 2_666 ?
